data_7220750
loop_
_publ_author_name
'Kapdi, Dr. Anant'
'Prajapati, Dharmendra'
'Schulzke, Carola'
'Kindermann, Markus Karl'

_publ_section_title
;
 Selective Palladium-Catalysed Arylation of 2,6-Dibromopyridine Using
 N-Heterocyclic Carbene Ligands
;
_journal_name_full 'RSC Adv.'
_journal_paper_doi 10.1039/C5RA10561G
_journal_year 2015
_chemical_formula_sum 'C25 H17 N'
_chemical_formula_weight 331.39
_chemical_name_systematic
;
 ?
;
_space_group_crystal_system orthorhombic
_space_group_IT_number 19
_space_group_name_Hall 'P 2ac 2ab'
_space_group_name_H-M_alt 'P 21 21 21'
_symmetry_space_group_name_Hall 'P 2ac 2ab'
_symmetry_space_group_name_H-M 'P 21 21 21'
_atom_sites_solution_hydrogens geom
_audit_creation_method SHELXL-2013
_audit_update_record
;
2014-08-18 deposited with the CCDC.
2015-06-09 downloaded from the CCDC.
;
_cell_angle_alpha 90
_cell_angle_beta 90
_cell_angle_gamma 90
_cell_formula_units_Z 4
_cell_length_a 6.4697(13)
_cell_length_b 11.008(2)
_cell_length_c 25.007(5)
_cell_measurement_reflns_used 14512
_cell_measurement_temperature 170(2)
_cell_measurement_theta_max 53.6
_cell_measurement_theta_min 3.3
_cell_volume 1781.0(6)
_computing_structure_refinement 'SHELXL-2013 (Sheldrick, 2013)'
_diffrn_ambient_temperature 170(2)
_diffrn_measured_fraction_theta_full 0.997
_diffrn_measured_fraction_theta_max 0.995
_diffrn_measurement_device_type 'STOE IPDS2T'
_diffrn_measurement_method \w
_diffrn_radiation_type MoK\a
_diffrn_radiation_wavelength 0.71073
_diffrn_reflns_av_R_equivalents 0.0711
_diffrn_reflns_av_unetI/netI 0.0569
_diffrn_reflns_laue_measured_fraction_full 0.997
_diffrn_reflns_laue_measured_fraction_max 0.995
_diffrn_reflns_limit_h_max 7
_diffrn_reflns_limit_h_min -8
_diffrn_reflns_limit_k_max 13
_diffrn_reflns_limit_k_min -13
_diffrn_reflns_limit_l_max 31
_diffrn_reflns_limit_l_min -30
_diffrn_reflns_number 14188
_diffrn_reflns_point_group_measured_fraction_full 0.998
_diffrn_reflns_point_group_measured_fraction_max 0.994
_diffrn_reflns_theta_full 25.242
_diffrn_reflns_theta_max 26.756
_diffrn_reflns_theta_min 3.252
_diffrn_source 'fine-focus sealed tube'
_exptl_absorpt_coefficient_mu 0.071
_exptl_absorpt_correction_type none
_exptl_crystal_colour colourless
_exptl_crystal_density_diffrn 1.236
_exptl_crystal_description block
_exptl_crystal_F_000 696
_exptl_crystal_size_max 0.447
_exptl_crystal_size_mid 0.419
_exptl_crystal_size_min 0.389
_refine_diff_density_max 0.155
_refine_diff_density_min -0.158
_refine_diff_density_rms 0.034
_refine_ls_abs_structure_details
;
 Flack x determined using 1043 quotients [(I+)-(I-)]/[(I+)+(I-)]
 (Parsons and Flack (2004), Acta Cryst. A60, s61).
;
_refine_ls_extinction_method none
_refine_ls_goodness_of_fit_ref 0.924
_refine_ls_hydrogen_treatment constr
_refine_ls_matrix_type full
_refine_ls_number_parameters 235
_refine_ls_number_reflns 3767
_refine_ls_number_restraints 0
_refine_ls_restrained_S_all 0.924
_refine_ls_R_factor_all 0.0602
_refine_ls_R_factor_gt 0.0387
_refine_ls_shift/su_max 0.000
_refine_ls_shift/su_mean 0.000
_refine_ls_structure_factor_coef Fsqd
_refine_ls_weighting_details 'w=1/[\s^2^(Fo^2^)+(0.0417P)^2^] where P=(Fo^2^+2Fc^2^)/3'
_refine_ls_weighting_scheme calc
_refine_ls_wR_factor_gt 0.0800
_refine_ls_wR_factor_ref 0.0861
_reflns_Friedel_coverage 0.720
_reflns_friedel_fraction_full 1.000
_reflns_friedel_fraction_max 0.993
_reflns_number_gt 2826
_reflns_number_total 3767
_reflns_threshold_expression 'I > 2\s(I)'
_cod_data_source_file c5ra10561g2.cif
_cod_data_source_block shelx
_cod_database_code 7220750
_shelx_space_group_comment
;
The symmetry employed for this shelxl refinement is uniquely defined
by the following loop, which should always be used as a source of
symmetry information in preference to the above space-group names.
They are only intended as comments.
;
_shelx_estimated_absorpt_t_min 0.969
_shelx_estimated_absorpt_t_max 0.973
_shelxl_version_number 2013-3

loop_
_space_group_symop_operation_xyz
'x, y, z'
'-x+1/2, -y, z+1/2'
'x+1/2, -y+1/2, -z'
'-x, y+1/2, -z+1/2'

loop_
_atom_site_label
_atom_site_type_symbol
_atom_site_fract_x
_atom_site_fract_y
_atom_site_fract_z
_atom_site_U_iso_or_equiv
_atom_site_adp_type
_atom_site_occupancy
_atom_site_site_symmetry_order
_atom_site_calc_flag
_atom_site_refinement_flags_posn
_atom_site_refinement_flags_adp
C1 C 0.2985(3) 0.82433(19) 0.28967(10) 0.0319(5) Uani 1 1 d . .
C2 C 0.2359(4) 0.8783(2) 0.33855(10) 0.0375(6) Uani 1 1 d . .
H2 H 0.3012 0.8551 0.3710 0.045 Uiso 1 1 calc R U
C3 C 0.0817(4) 0.9637(2) 0.33929(13) 0.0494(7) Uani 1 1 d . .
H3 H 0.0430 1.0003 0.3722 0.059 Uiso 1 1 calc R U
C4 C -0.0193(4) 0.9978(2) 0.29220(15) 0.0575(8) Uani 1 1 d . .
H4 H -0.1299 1.0545 0.2936 0.069 Uiso 1 1 calc R U
C5 C 0.0394(4) 0.9504(3) 0.24477(14) 0.0518(8) Uani 1 1 d . .
H5 H -0.0297 0.9751 0.2130 0.062 Uiso 1 1 calc R U
C6 C 0.2029(4) 0.8642(2) 0.24142(11) 0.0401(6) Uani 1 1 d . .
C7 C 0.2715(4) 0.8187(3) 0.19224(11) 0.0460(7) Uani 1 1 d . .
H7 H 0.2097 0.8468 0.1601 0.055 Uiso 1 1 calc R U
C8 C 0.4266(4) 0.7341(3) 0.18991(11) 0.0459(7) Uani 1 1 d . .
H8 H 0.4723 0.7041 0.1563 0.055 Uiso 1 1 calc R U
C9 C 0.5175(4) 0.6919(2) 0.23721(10) 0.0381(6) Uani 1 1 d . .
H9 H 0.6234 0.6323 0.2352 0.046 Uiso 1 1 calc R U
C10 C 0.4580(3) 0.73438(19) 0.28628(9) 0.0301(5) Uani 1 1 d . .
C11 C 0.5608(3) 0.6857(2) 0.33501(9) 0.0298(5) Uani 1 1 d . .
C12 C 0.7751(4) 0.6827(2) 0.33906(10) 0.0327(5) Uani 1 1 d . .
H12 H 0.8588 0.7123 0.3107 0.039 Uiso 1 1 calc R U
C13 C 0.8648(4) 0.6360(2) 0.38479(10) 0.0368(6) Uani 1 1 d . .
H13 H 1.0109 0.6322 0.3882 0.044 Uiso 1 1 calc R U
C14 C 0.7385(4) 0.5949(2) 0.42556(10) 0.0365(6) Uani 1 1 d . .
H14 H 0.7966 0.5633 0.4576 0.044 Uiso 1 1 calc R U
C15 C 0.5264(4) 0.60052(19) 0.41907(9) 0.0303(5) Uani 1 1 d . .
C16 C 0.3809(4) 0.55815(19) 0.46156(9) 0.0318(5) Uani 1 1 d . .
C17 C 0.3671(4) 0.6182(2) 0.50915(9) 0.0374(6) Uani 1 1 d . .
H17 H 0.4559 0.6853 0.5157 0.045 Uiso 1 1 calc R U
C18 C 0.2248(4) 0.5832(2) 0.54882(10) 0.0414(6) Uani 1 1 d . .
H18 H 0.2170 0.6275 0.5814 0.050 Uiso 1 1 calc R U
C19 C 0.0972(4) 0.4855(2) 0.54071(10) 0.0372(6) Uani 1 1 d . .
H19 H 0.0002 0.4629 0.5674 0.045 Uiso 1 1 calc R U
C20 C 0.1097(4) 0.4184(2) 0.49257(9) 0.0302(5) Uani 1 1 d . .
C21 C -0.0156(4) 0.3154(2) 0.48321(11) 0.0375(6) Uani 1 1 d . .
H21 H -0.1117 0.2907 0.5098 0.045 Uiso 1 1 calc R U
C22 C -0.0018(4) 0.2510(2) 0.43702(10) 0.0409(6) Uani 1 1 d . .
H22 H -0.0874 0.1820 0.4316 0.049 Uiso 1 1 calc R U
C23 C 0.1383(4) 0.2863(2) 0.39745(10) 0.0378(6) Uani 1 1 d . .
H23 H 0.1476 0.2408 0.3653 0.045 Uiso 1 1 calc R U
C24 C 0.2618(4) 0.3852(2) 0.40440(9) 0.0327(5) Uani 1 1 d . .
H24 H 0.3554 0.4082 0.3769 0.039 Uiso 1 1 calc R U
C25 C 0.2521(4) 0.45465(19) 0.45234(9) 0.0296(5) Uani 1 1 d . .
N1 N 0.4370(3) 0.64470(17) 0.37443(8) 0.0312(5) Uani 1 1 d . .

loop_
_atom_site_aniso_label
_atom_site_aniso_U_11
_atom_site_aniso_U_22
_atom_site_aniso_U_33
_atom_site_aniso_U_23
_atom_site_aniso_U_13
_atom_site_aniso_U_12
C1 0.0256(12) 0.0290(11) 0.0410(14) 0.0076(10) 0.0002(10) -0.0047(9)
C2 0.0350(14) 0.0298(11) 0.0478(15) 0.0064(11) 0.0062(12) 0.0000(11)
C3 0.0458(16) 0.0321(13) 0.070(2) 0.0013(13) 0.0160(15) 0.0023(12)
C4 0.0387(16) 0.0363(14) 0.097(3) 0.0170(16) 0.0070(17) 0.0078(12)
C5 0.0363(15) 0.0443(16) 0.075(2) 0.0245(15) -0.0082(15) -0.0011(12)
C6 0.0307(13) 0.0382(14) 0.0516(17) 0.0151(12) -0.0070(11) -0.0087(11)
C7 0.0436(16) 0.0542(16) 0.0403(15) 0.0126(13) -0.0082(12) -0.0157(14)
C8 0.0451(16) 0.0550(16) 0.0375(16) 0.0018(12) 0.0027(12) -0.0154(14)
C9 0.0332(13) 0.0392(14) 0.0418(15) -0.0006(11) 0.0040(11) -0.0061(11)
C10 0.0259(11) 0.0297(11) 0.0348(13) 0.0032(10) 0.0015(10) -0.0039(9)
C11 0.0265(12) 0.0263(11) 0.0368(14) 0.0000(10) 0.0017(10) 0.0004(10)
C12 0.0272(12) 0.0279(11) 0.0428(14) -0.0008(10) 0.0032(11) 0.0000(10)
C13 0.0248(12) 0.0340(12) 0.0517(16) -0.0005(11) -0.0019(11) 0.0016(10)
C14 0.0347(13) 0.0302(12) 0.0448(14) 0.0028(10) -0.0075(12) 0.0032(10)
C15 0.0315(12) 0.0243(11) 0.0353(13) -0.0003(9) -0.0027(10) -0.0004(9)
C16 0.0316(13) 0.0284(11) 0.0353(14) 0.0022(10) -0.0039(11) 0.0032(10)
C17 0.0415(14) 0.0321(12) 0.0387(15) -0.0015(10) -0.0053(12) -0.0008(12)
C18 0.0522(17) 0.0382(13) 0.0336(13) -0.0041(11) 0.0000(13) 0.0076(12)
C19 0.0407(15) 0.0367(13) 0.0343(14) 0.0025(11) 0.0023(11) 0.0072(11)
C20 0.0291(12) 0.0290(11) 0.0327(13) 0.0056(9) -0.0012(10) 0.0047(10)
C21 0.0324(13) 0.0371(13) 0.0430(15) 0.0044(11) 0.0025(11) -0.0001(11)
C22 0.0338(13) 0.0389(14) 0.0500(17) -0.0017(12) -0.0010(12) -0.0057(12)
C23 0.0380(14) 0.0372(12) 0.0383(14) -0.0034(11) -0.0038(11) -0.0018(11)
C24 0.0319(13) 0.0334(11) 0.0329(12) 0.0043(10) 0.0020(10) 0.0009(10)
C25 0.0263(11) 0.0278(10) 0.0348(13) 0.0028(9) -0.0054(10) 0.0038(10)
N1 0.0268(10) 0.0310(10) 0.0359(12) 0.0022(8) 0.0006(8) 0.0007(8)

loop_
_atom_type_symbol
_atom_type_description
_atom_type_scat_dispersion_real
_atom_type_scat_dispersion_imag
_atom_type_scat_source
C C 0.0033 0.0016 'International Tables Vol C Tables 4.2.6.8 and 6.1.1.4'
H H 0.0000 0.0000 'International Tables Vol C Tables 4.2.6.8 and 6.1.1.4'
N N 0.0061 0.0033 'International Tables Vol C Tables 4.2.6.8 and 6.1.1.4'

loop_
_geom_angle_atom_site_label_1
_geom_angle_atom_site_label_2
_geom_angle_atom_site_label_3
_geom_angle
C2 C1 C6 118.5(2)
C2 C1 C10 123.1(2)
C6 C1 C10 118.4(2)
C3 C2 C1 120.5(2)
C2 C3 C4 120.8(3)
C5 C4 C3 120.3(3)
C4 C5 C6 121.2(3)
C7 C6 C5 121.7(2)
C7 C6 C1 119.7(2)
C5 C6 C1 118.6(3)
C8 C7 C6 120.9(2)
C7 C8 C9 119.8(3)
C10 C9 C8 121.7(2)
C9 C10 C1 119.5(2)
C9 C10 C11 119.0(2)
C1 C10 C11 121.5(2)
N1 C11 C12 122.1(2)
N1 C11 C10 116.97(19)
C12 C11 C10 121.0(2)
C13 C12 C11 119.2(2)
C12 C13 C14 118.9(2)
C13 C14 C15 119.0(2)
N1 C15 C14 122.6(2)
N1 C15 C16 115.6(2)
C14 C15 C16 121.8(2)
C17 C16 C25 119.3(2)
C17 C16 C15 120.7(2)
C25 C16 C15 120.1(2)
C16 C17 C18 121.7(2)
C19 C18 C17 120.3(2)
C18 C19 C20 120.1(2)
C21 C20 C19 121.8(2)
C21 C20 C25 118.7(2)
C19 C20 C25 119.5(2)
C22 C21 C20 121.4(2)
C21 C22 C23 120.0(2)
C24 C23 C22 120.8(2)
C23 C24 C25 120.7(2)
C20 C25 C24 118.3(2)
C20 C25 C16 119.2(2)
C24 C25 C16 122.5(2)
C15 N1 C11 118.1(2)

loop_
_geom_bond_atom_site_label_1
_geom_bond_atom_site_label_2
_geom_bond_distance
C1 C2 1.418(3)
C1 C6 1.425(3)
C1 C10 1.433(3)
C2 C3 1.371(4)
C3 C4 1.398(4)
C4 C5 1.350(4)
C5 C6 1.424(4)
C6 C7 1.400(4)
C7 C8 1.370(4)
C8 C9 1.400(4)
C9 C10 1.368(3)
C10 C11 1.488(3)
C11 N1 1.348(3)
C11 C12 1.390(3)
C12 C13 1.382(3)
C13 C14 1.383(4)
C14 C15 1.383(3)
C15 N1 1.348(3)
C15 C16 1.494(3)
C16 C17 1.364(3)
C16 C25 1.430(3)
C17 C18 1.407(4)
C18 C19 1.371(4)
C19 C20 1.415(3)
C20 C21 1.413(3)
C20 C25 1.421(3)
C21 C22 1.358(3)
C22 C23 1.397(4)
C23 C24 1.361(3)
C24 C25 1.423(3)
